data_4317341
loop_
_publ_author_name
'Md Hosnay Mobarok'
'Okemona Oke'
'Michael J. Ferguson'
'Robert McDonald'
'Martin Cowie'

_publ_section_title
;
 Multiple Silicon-Hydrogen Bond Activations at Adjacent Rhodium and
 Iridium Centers
;
_journal_name_full 'Inorganic Chemistry'
_journal_page_first 11556
_journal_page_last 11572
_journal_paper_doi 10.1021/ic1017196
_journal_volume 49
_journal_year 2010
_chemical_formula_sum 'C72 H72 Ir O4 P4 Rh Si2'
_chemical_formula_weight 1476.47
_chemical_name_systematic
; 
 ? 
;
_space_group_IT_number 14
_symmetry_cell_setting monoclinic
_symmetry_space_group_name_Hall '-P 2yn'
_symmetry_space_group_name_H-M 'P 1 21/n 1'
_atom_sites_solution_hydrogens geom
_atom_sites_solution_primary direct
_atom_sites_solution_secondary difmap
_audit_creation_method SHELXL-97
_cell_angle_alpha 90.00
_cell_angle_beta 96.7210(10)
_cell_angle_gamma 90.00
_cell_formula_units_Z 4
_cell_length_a 17.9511(12)
_cell_length_b 15.0138(10)
_cell_length_c 24.0458(16)
_cell_measurement_reflns_used 9918
_cell_measurement_temperature 173(2)
_cell_measurement_theta_max 25.43
_cell_measurement_theta_min 2.28
_cell_volume 6436.1(7)
_computing_cell_refinement 'Bruker SAINT'
_computing_data_collection 'Bruker APEX2'
_computing_data_reduction 'Bruker SAINT'
_computing_molecular_graphics 'Bruker SHELXTL'
_computing_publication_material 'Bruker SHELXTL'
_computing_structure_refinement 'SHELXL-97 (Sheldrick, 2008)'
_computing_structure_solution 'SHELXS-97 (Sheldrick, 2008)'
_diffrn_ambient_temperature 173(2)
_diffrn_measured_fraction_theta_full 1.000
_diffrn_measured_fraction_theta_max 0.998
_diffrn_measurement_device_type 'Bruker APEX-II CCD'
_diffrn_measurement_method '\w scans'
_diffrn_radiation_monochromator graphite
_diffrn_radiation_source 'fine-focus sealed tube'
_diffrn_radiation_type MoK\a
_diffrn_radiation_wavelength 0.71073
_diffrn_reflns_av_R_equivalents 0.0683
_diffrn_reflns_av_sigmaI/netI 0.0570
_diffrn_reflns_limit_h_max 22
_diffrn_reflns_limit_h_min -22
_diffrn_reflns_limit_k_max 18
_diffrn_reflns_limit_k_min -18
_diffrn_reflns_limit_l_max 30
_diffrn_reflns_limit_l_min -30
_diffrn_reflns_number 52248
_diffrn_reflns_theta_full 25.25
_diffrn_reflns_theta_max 26.78
_diffrn_reflns_theta_min 1.34
_exptl_absorpt_coefficient_mu 2.508
_exptl_absorpt_correction_T_max 0.9196
_exptl_absorpt_correction_T_min 0.5487
_exptl_absorpt_correction_type numerical
_exptl_absorpt_process_details 'SADABS (Sheldrick, 2008)'
_exptl_crystal_colour colourless
_exptl_crystal_density_diffrn 1.524
_exptl_crystal_density_method 'not measured'
_exptl_crystal_description plate
_exptl_crystal_F_000 2984
_exptl_crystal_size_max 0.27
_exptl_crystal_size_mid 0.19
_exptl_crystal_size_min 0.03
_platon_squeeze_details
;
Attempts to refine peaks of residual electron density as 
disordered or partial-occupancy solvent tetrahydrofuran carbon or oxygen 
atoms were unsuccessful.  The data were corrected for disordered electron 
density through use of the SQUEEZE procedure (Sluis, P. van der; Spek, A. 
L. Acta Crystallogr. 1990, A46, 194-201) as implemented in PLATON (Spek, 
A. L. Acta Crystallogr. 1990, A46, C34; Spek, A. L. J. Appl. Cryst. 2003, 
36, 7-13.  PLATON - a multipurpose crystallographic tool.  Utrecht 
University, Utrecht, The Netherlands).  A total solvent-accessible void 
volume of 1150 cubic angstroms  with a total electron count of 350 
(consistent with approximately 8 molecules of solvent tetrahydrofuran, 
or 2 molecules per formula unit of the RhIr complex) was found in the unit 
cell.
;
_refine_diff_density_max 1.041
_refine_diff_density_min -1.185
_refine_diff_density_rms 0.102
_refine_ls_extinction_method none
_refine_ls_goodness_of_fit_ref 0.964
_refine_ls_hydrogen_treatment constr
_refine_ls_matrix_type full
_refine_ls_number_parameters 715
_refine_ls_number_reflns 13711
_refine_ls_number_restraints 0
_refine_ls_restrained_S_all 0.964
_refine_ls_R_factor_all 0.0580
_refine_ls_R_factor_gt 0.0366
_refine_ls_shift/su_max 0.002
_refine_ls_shift/su_mean 0.000
_refine_ls_structure_factor_coef Fsqd
_refine_ls_weighting_details 'calc w=1/[\s^2^(Fo^2^)+(0.0415P)^2^+0.0000P] where P=(Fo^2^+2Fc^2^)/3'
_refine_ls_weighting_scheme calc
_refine_ls_wR_factor_gt 0.0776
_refine_ls_wR_factor_ref 0.0838
_reflns_number_gt 10053
_reflns_number_total 13711
_reflns_threshold_expression I>2\s(I)
_cod_data_source_file ic1017196_si_002_4.cif
_cod_data_source_block compound8b
_cod_depositor_comments
;
The following automatic conversions were performed:

'_symmetry_cell_setting' value 'Monoclinic' changed to 'monoclinic'
according to the built-in table from CIF Core dictionary named
'cif_core.dic' version 2.4.1 from 2010-06-29.

Automatic conversion script
Id: cif_fix_values 1646 2011-03-28 12:23:43Z adriana 
;
_cod_original_sg_symbol_H-M 'P 21/n'
_cod_database_code 4317341

loop_
_symmetry_equiv_pos_as_xyz
'x, y, z'
'-x+1/2, y+1/2, -z+1/2'
'-x, -y, -z'
'x-1/2, -y-1/2, z-1/2'

loop_
_atom_site_label
_atom_site_type_symbol
_atom_site_fract_x
_atom_site_fract_y
_atom_site_fract_z
_atom_site_U_iso_or_equiv
_atom_site_adp_type
_atom_site_occupancy
_atom_site_symmetry_multiplicity
_atom_site_calc_flag
_atom_site_refinement_flags
_atom_site_disorder_assembly
_atom_site_disorder_group
Ir1A Ir 0.684507(10) 0.772515(12) -0.002198(8) 0.02591(6) Uani 0.60 1 d P A 1
Rh1A Rh 0.828654(11) 0.849715(14) 0.014350(9) 0.02337(6) Uani 0.60 1 d P A 1
Ir1B Ir 0.828654(11) 0.849715(14) 0.014350(9) 0.02337(6) Uani 0.40 1 d P A 2
Rh1B Rh 0.684507(10) 0.772515(12) -0.002198(8) 0.02591(6) Uani 0.40 1 d P A 2
P1 P 0.87297(6) 0.75138(7) 0.08657(4) 0.0269(2) Uani 1 1 d . . .
P2 P 0.71328(6) 0.66355(6) 0.06673(4) 0.0266(2) Uani 1 1 d . . .
P3 P 0.86809(6) 0.78059(7) -0.06514(4) 0.0285(2) Uani 1 1 d . . .
P4 P 0.70667(6) 0.69709(7) -0.08428(4) 0.0266(2) Uani 1 1 d . . .
Si1 Si 0.73002(6) 0.87368(7) 0.06931(5) 0.0273(2) Uani 1 1 d . . .
H1 H 0.7377 0.8364 0.1230 0.033 Uiso 1 1 d R A .
Si2 Si 0.72645(6) 0.89854(7) -0.04899(4) 0.0282(2) Uani 1 1 d . . .
H2 H 0.7339 0.8844 -0.1056 0.034 Uiso 1 1 d R A .
O1 O 0.51662(18) 0.7719(3) -0.01310(18) 0.0726(12) Uani 1 1 d . A .
O2 O 0.9193(2) 1.0181(2) 0.03457(16) 0.0696(11) Uani 1 1 d . A .
C1 C 0.5802(2) 0.7749(3) -0.0087(2) 0.0416(11) Uani 1 1 d . . .
C2 C 0.8865(2) 0.9525(3) 0.02687(18) 0.0410(11) Uani 1 1 d . . .
C3 C 0.8146(2) 0.6506(3) 0.08790(17) 0.0310(9) Uani 1 1 d . A .
H3A H 0.8339 0.6056 0.0631 0.037 Uiso 1 1 calc R . .
H3B H 0.8216 0.6262 0.1264 0.037 Uiso 1 1 calc R . .
C4 C 0.8066(2) 0.6864(3) -0.09056(17) 0.0331(9) Uani 1 1 d . A .
H4A H 0.8123 0.6766 -0.1305 0.040 Uiso 1 1 calc R . .
H4B H 0.8252 0.6322 -0.0700 0.040 Uiso 1 1 calc R . .
C11 C 0.8828(2) 0.7952(3) 0.15843(17) 0.0341(10) Uani 1 1 d . A .
C12 C 0.9126(3) 0.8797(3) 0.16866(19) 0.0446(11) Uani 1 1 d . . .
H12 H 0.9255 0.9144 0.1382 0.054 Uiso 1 1 calc R A .
C13 C 0.9240(3) 0.9144(3) 0.2220(2) 0.0523(13) Uani 1 1 d . A .
H13 H 0.9460 0.9716 0.2280 0.063 Uiso 1 1 calc R . .
C14 C 0.9040(3) 0.8672(4) 0.2662(2) 0.0618(15) Uani 1 1 d . . .
H14 H 0.9108 0.8917 0.3029 0.074 Uiso 1 1 calc R A .
C15 C 0.8740(4) 0.7844(4) 0.2572(2) 0.082(2) Uani 1 1 d . A .
H15 H 0.8595 0.7513 0.2878 0.098 Uiso 1 1 calc R . .
C16 C 0.8646(3) 0.7479(4) 0.2038(2) 0.0604(15) Uani 1 1 d . . .
H16 H 0.8452 0.6893 0.1986 0.072 Uiso 1 1 calc R A .
C21 C 0.9678(2) 0.7052(3) 0.08900(17) 0.0355(10) Uani 1 1 d . A .
C22 C 0.9874(3) 0.6195(3) 0.10711(18) 0.0447(11) Uani 1 1 d . . .
H22 H 0.9498 0.5797 0.1167 0.054 Uiso 1 1 calc R A .
C23 C 1.0612(3) 0.5920(4) 0.1112(2) 0.0655(16) Uani 1 1 d . A .
H23 H 1.0742 0.5329 0.1227 0.079 Uiso 1 1 calc R . .
C24 C 1.1157(3) 0.6503(4) 0.0987(3) 0.084(2) Uani 1 1 d . . .
H24 H 1.1666 0.6315 0.1022 0.101 Uiso 1 1 calc R A .
C25 C 1.0978(3) 0.7346(4) 0.0815(3) 0.0773(19) Uani 1 1 d . A .
H25 H 1.1362 0.7746 0.0736 0.093 Uiso 1 1 calc R . .
C26 C 1.0235(2) 0.7624(3) 0.0755(2) 0.0493(12) Uani 1 1 d . . .
H26 H 1.0108 0.8207 0.0622 0.059 Uiso 1 1 calc R A .
C31A C 0.6816(3) 0.5477(3) 0.0506(2) 0.0259(9) Uani 0.50 1 d PG A 1
C32A C 0.6091(3) 0.5359(3) 0.0244(2) 0.0276(17) Uani 0.50 1 d PG A 1
H32A H 0.5802 0.5860 0.0107 0.033 Uiso 0.50 1 calc PR A 1
C33A C 0.5787(2) 0.4508(4) 0.0183(2) 0.0322(19) Uani 0.50 1 d PG A 1
H33A H 0.5291 0.4427 0.0004 0.039 Uiso 0.50 1 calc PR A 1
C34A C 0.6209(3) 0.3775(3) 0.0383(3) 0.040(3) Uani 0.50 1 d PG A 1
H34A H 0.6002 0.3193 0.0342 0.048 Uiso 0.50 1 calc PR A 1
C35A C 0.6935(3) 0.3893(3) 0.0645(3) 0.037(2) Uani 0.50 1 d PG A 1
H35A H 0.7223 0.3392 0.0782 0.045 Uiso 0.50 1 calc PR A 1
C36A C 0.7238(2) 0.4744(4) 0.0706(2) 0.035(2) Uani 0.50 1 d PG A 1
H36A H 0.7734 0.4825 0.0885 0.042 Uiso 0.50 1 calc PR A 1
C31B C 0.6869(3) 0.5447(3) 0.0545(2) 0.0259(9) Uani 0.50 1 d PG A 2
C32B C 0.6186(3) 0.5155(4) 0.0696(2) 0.037(2) Uani 0.50 1 d PG A 2
H32B H 0.5882 0.5548 0.0882 0.044 Uiso 0.50 1 calc PR A 2
C33B C 0.5947(3) 0.4288(4) 0.0575(3) 0.043(2) Uani 0.50 1 d PG A 2
H33B H 0.5480 0.4089 0.0679 0.052 Uiso 0.50 1 calc PR A 2
C34B C 0.6391(4) 0.3714(3) 0.0303(3) 0.040(3) Uani 0.50 1 d PG A 2
H34B H 0.6228 0.3121 0.0220 0.048 Uiso 0.50 1 calc PR A 2
C35B C 0.7074(3) 0.4005(3) 0.0151(3) 0.044(2) Uani 0.50 1 d PG A 2
H35B H 0.7377 0.3612 -0.0035 0.052 Uiso 0.50 1 calc PR A 2
C36B C 0.7313(3) 0.4872(4) 0.0272(2) 0.037(2) Uani 0.50 1 d PG A 2
H36B H 0.7779 0.5071 0.0169 0.045 Uiso 0.50 1 calc PR A 2
C41 C 0.6696(2) 0.6741(3) 0.13229(17) 0.0341(10) Uani 1 1 d . A .
C42 C 0.6050(2) 0.7248(3) 0.13331(19) 0.0404(10) Uani 1 1 d . . .
H42 H 0.5868 0.7591 0.1013 0.048 Uiso 1 1 calc R A .
C43 C 0.5669(3) 0.7264(3) 0.1797(2) 0.0513(13) Uani 1 1 d . A .
H43 H 0.5234 0.7624 0.1798 0.062 Uiso 1 1 calc R . .
C44 C 0.5918(3) 0.6758(4) 0.2261(2) 0.0605(15) Uani 1 1 d . . .
H44 H 0.5650 0.6760 0.2579 0.073 Uiso 1 1 calc R A .
C45 C 0.6555(3) 0.6250(4) 0.2262(2) 0.0616(15) Uani 1 1 d . A .
H45 H 0.6732 0.5911 0.2583 0.074 Uiso 1 1 calc R . .
C46 C 0.6941(3) 0.6232(3) 0.17945(19) 0.0468(12) Uani 1 1 d . . .
H46 H 0.7375 0.5871 0.1796 0.056 Uiso 1 1 calc R A .
C51 C 0.8748(2) 0.8508(3) -0.12677(18) 0.0400(11) Uani 1 1 d . A .
C52 C 0.8881(3) 0.9414(3) -0.12005(19) 0.0461(12) Uani 1 1 d . . .
H52 H 0.8894 0.9671 -0.0839 0.055 Uiso 1 1 calc R A .
C53 C 0.8995(3) 0.9954(4) -0.1654(2) 0.0623(15) Uani 1 1 d . A .
H53 H 0.9092 1.0572 -0.1601 0.075 Uiso 1 1 calc R . .
C54 C 0.8964(3) 0.9583(5) -0.2182(2) 0.0718(18) Uani 1 1 d . . .
H54 H 0.9032 0.9947 -0.2495 0.086 Uiso 1 1 calc R A .
C55 C 0.8838(4) 0.8691(5) -0.2253(2) 0.0788(19) Uani 1 1 d . A .
H55 H 0.8821 0.8437 -0.2616 0.095 Uiso 1 1 calc R . .
C56 C 0.8733(3) 0.8151(4) -0.1799(2) 0.0604(15) Uani 1 1 d . . .
H56 H 0.8650 0.7531 -0.1854 0.072 Uiso 1 1 calc R A .
C61 C 0.9607(2) 0.7275(3) -0.06185(18) 0.0351(10) Uani 1 1 d . A .
C62 C 0.9735(3) 0.6392(3) -0.0466(2) 0.0484(12) Uani 1 1 d . . .
H62 H 0.9328 0.6029 -0.0384 0.058 Uiso 1 1 calc R A .
C63 C 1.0448(3) 0.6037(4) -0.0431(3) 0.0740(18) Uani 1 1 d . A .
H63 H 1.0529 0.5428 -0.0335 0.089 Uiso 1 1 calc R . .
C64 C 1.1036(3) 0.6562(5) -0.0537(4) 0.108(3) Uani 1 1 d . . .
H64 H 1.1524 0.6310 -0.0523 0.130 Uiso 1 1 calc R A .
C65 C 1.0933(3) 0.7448(5) -0.0663(4) 0.096(2) Uani 1 1 d . A .
H65 H 1.1349 0.7816 -0.0717 0.115 Uiso 1 1 calc R . .
C66 C 1.0222(3) 0.7798(3) -0.0710(3) 0.0644(16) Uani 1 1 d . . .
H66 H 1.0148 0.8408 -0.0806 0.077 Uiso 1 1 calc R A .
C71A C 0.6720(3) 0.5830(3) -0.0988(3) 0.0278(9) Uani 0.50 1 d PG A 1
C72A C 0.5984(3) 0.5729(4) -0.1233(3) 0.039(2) Uani 0.50 1 d PG A 1
H72A H 0.5684 0.6239 -0.1332 0.047 Uiso 0.50 1 calc PR A 1
C73A C 0.5686(3) 0.4882(5) -0.1333(3) 0.044(3) Uani 0.50 1 d PG A 1
H73A H 0.5183 0.4813 -0.1500 0.053 Uiso 0.50 1 calc PR A 1
C74A C 0.6124(4) 0.4135(3) -0.1188(3) 0.066(8) Uani 0.50 1 d PG A 1
H74A H 0.5921 0.3556 -0.1256 0.080 Uiso 0.50 1 calc PR A 1
C75A C 0.6860(4) 0.4236(3) -0.0943(3) 0.046(2) Uani 0.50 1 d PG A 1
H75A H 0.7160 0.3726 -0.0844 0.055 Uiso 0.50 1 calc PR A 1
C76A C 0.7158(3) 0.5083(4) -0.0844(3) 0.035(2) Uani 0.50 1 d PG A 1
H76A H 0.7661 0.5152 -0.0677 0.042 Uiso 0.50 1 calc PR A 1
C71B C 0.6741(3) 0.5797(3) -0.0948(2) 0.0278(9) Uani 0.50 1 d PG A 2
C72B C 0.7153(3) 0.5160(4) -0.1200(3) 0.038(2) Uani 0.50 1 d PG A 2
H72B H 0.7654 0.5285 -0.1266 0.046 Uiso 0.50 1 calc PR A 2
C73B C 0.6832(3) 0.4341(4) -0.1355(3) 0.045(2) Uani 0.50 1 d PG A 2
H73B H 0.7114 0.3906 -0.1527 0.054 Uiso 0.50 1 calc PR A 2
C74B C 0.6099(3) 0.4159(3) -0.1258(3) 0.031(5) Uani 0.50 1 d PG A 2
H74B H 0.5880 0.3599 -0.1364 0.037 Uiso 0.50 1 calc PR A 2
C75B C 0.5687(3) 0.4796(4) -0.1006(3) 0.048(3) Uani 0.50 1 d PG A 2
H75B H 0.5186 0.4671 -0.0940 0.057 Uiso 0.50 1 calc PR A 2
C76B C 0.6008(3) 0.5615(4) -0.0852(3) 0.0328(19) Uani 0.50 1 d PG A 2
H76B H 0.5727 0.6050 -0.0679 0.039 Uiso 0.50 1 calc PR A 2
C81 C 0.6620(3) 0.7401(3) -0.15154(18) 0.0396(11) Uani 1 1 d . A .
C82 C 0.5970(3) 0.7890(3) -0.1531(2) 0.0577(14) Uani 1 1 d . . .
H82 H 0.5802 0.8090 -0.1192 0.069 Uiso 1 1 calc R A .
C83 C 0.5556(4) 0.8093(4) -0.2045(3) 0.089(2) Uani 1 1 d . A .
H83 H 0.5102 0.8420 -0.2055 0.107 Uiso 1 1 calc R . .
C84 C 0.5803(4) 0.7824(5) -0.2527(3) 0.091(2) Uani 1 1 d . . .
H84 H 0.5514 0.7952 -0.2875 0.110 Uiso 1 1 calc R A .
C85 C 0.6461(4) 0.7370(4) -0.2520(2) 0.0782(19) Uani 1 1 d . A .
H85 H 0.6639 0.7206 -0.2862 0.094 Uiso 1 1 calc R . .
C86 C 0.6873(3) 0.7148(3) -0.20161(19) 0.0520(13) Uani 1 1 d . . .
H86 H 0.7327 0.6822 -0.2013 0.062 Uiso 1 1 calc R A .
C91 C 0.6909(2) 0.9866(3) 0.08423(16) 0.0316(9) Uani 1 1 d . A .
C92 C 0.6175(3) 1.0067(4) 0.0755(3) 0.0693(17) Uani 1 1 d . . .
H92 H 0.5838 0.9623 0.0596 0.083 Uiso 1 1 calc R A .
C93 C 0.5885(3) 1.0880(4) 0.0886(3) 0.0795(19) Uani 1 1 d . A .
H93 H 0.5358 1.0977 0.0826 0.095 Uiso 1 1 calc R . .
C94 C 0.6333(4) 1.1524(4) 0.1092(2) 0.0612(15) Uani 1 1 d . . .
H94 H 0.6137 1.2096 0.1160 0.073 Uiso 1 1 calc R A .
C95 C 0.7086(4) 1.1361(4) 0.1208(3) 0.101(3) Uani 1 1 d . A .
H95 H 0.7413 1.1811 0.1372 0.121 Uiso 1 1 calc R . .
C96 C 0.7372(3) 1.0522(4) 0.1082(3) 0.086(2) Uani 1 1 d . . .
H96 H 0.7893 1.0407 0.1164 0.103 Uiso 1 1 calc R A .
C101 C 0.6846(2) 1.0142(3) -0.05201(16) 0.0331(9) Uani 1 1 d . A .
C102 C 0.7255(3) 1.0891(3) -0.0418(4) 0.097(3) Uani 1 1 d . . .
H102 H 0.7777 1.0843 -0.0298 0.117 Uiso 1 1 calc R A .
C103 C 0.6931(4) 1.1734(4) -0.0484(4) 0.113(3) Uani 1 1 d . A .
H103 H 0.7238 1.2248 -0.0424 0.135 Uiso 1 1 calc R . .
C104 C 0.6193(3) 1.1829(3) -0.0631(2) 0.0602(15) Uani 1 1 d . . .
H104 H 0.5972 1.2404 -0.0671 0.072 Uiso 1 1 calc R A .
C105 C 0.5779(3) 1.1099(4) -0.0720(3) 0.0779(19) Uani 1 1 d . A .
H105 H 0.5253 1.1151 -0.0824 0.094 Uiso 1 1 calc R . .
C106 C 0.6102(3) 1.0264(3) -0.0664(3) 0.0711(17) Uani 1 1 d . . .
H106 H 0.5789 0.9755 -0.0729 0.085 Uiso 1 1 calc R A .

loop_
_atom_site_aniso_label
_atom_site_aniso_U_11
_atom_site_aniso_U_22
_atom_site_aniso_U_33
_atom_site_aniso_U_23
_atom_site_aniso_U_13
_atom_site_aniso_U_12
Ir1A 0.02384(10) 0.02098(10) 0.03214(11) -0.00263(8) 0.00004(8) -0.00068(8)
Rh1A 0.02368(11) 0.01991(11) 0.02589(12) -0.00298(9) 0.00023(8) -0.00310(9)
Ir1B 0.02368(11) 0.01991(11) 0.02589(12) -0.00298(9) 0.00023(8) -0.00310(9)
Rh1B 0.02384(10) 0.02098(10) 0.03214(11) -0.00263(8) 0.00004(8) -0.00068(8)
P1 0.0250(5) 0.0249(5) 0.0297(6) -0.0029(4) -0.0014(4) -0.0018(4)
P2 0.0263(5) 0.0212(5) 0.0321(6) -0.0016(4) 0.0024(4) -0.0016(4)
P3 0.0271(5) 0.0290(6) 0.0292(5) -0.0053(4) 0.0030(4) -0.0044(4)
P4 0.0267(5) 0.0243(5) 0.0275(5) -0.0032(4) -0.0023(4) -0.0024(4)
Si1 0.0296(6) 0.0220(6) 0.0300(6) -0.0047(4) 0.0020(5) -0.0012(4)
Si2 0.0311(6) 0.0234(6) 0.0293(6) -0.0003(5) -0.0007(5) -0.0011(5)
O1 0.0228(18) 0.074(3) 0.120(3) 0.007(2) 0.0013(19) 0.0018(18)
O2 0.074(3) 0.046(2) 0.087(3) -0.012(2) 0.003(2) -0.0344(19)
C1 0.034(3) 0.034(2) 0.056(3) 0.000(2) 0.004(2) 0.002(2)
C2 0.037(2) 0.044(3) 0.041(3) 0.000(2) 0.001(2) -0.008(2)
C3 0.034(2) 0.026(2) 0.033(2) -0.0016(18) 0.0025(18) -0.0036(18)
C4 0.031(2) 0.036(2) 0.033(2) -0.0083(19) 0.0025(18) -0.0068(18)
C11 0.030(2) 0.039(2) 0.033(2) -0.0047(19) -0.0033(18) -0.0001(18)
C12 0.049(3) 0.043(3) 0.041(3) -0.005(2) 0.000(2) -0.010(2)
C13 0.055(3) 0.052(3) 0.049(3) -0.023(2) 0.002(2) -0.007(2)
C14 0.068(4) 0.083(4) 0.032(3) -0.018(3) -0.003(2) -0.007(3)
C15 0.125(6) 0.086(5) 0.032(3) 0.004(3) 0.001(3) -0.038(4)
C16 0.089(4) 0.056(3) 0.033(3) 0.001(2) -0.007(3) -0.029(3)
C21 0.031(2) 0.035(2) 0.038(2) -0.0101(19) -0.0069(18) 0.0022(19)
C22 0.044(3) 0.043(3) 0.043(3) -0.008(2) -0.010(2) 0.008(2)
C23 0.054(3) 0.052(3) 0.084(4) -0.006(3) -0.021(3) 0.019(3)
C24 0.035(3) 0.075(4) 0.136(6) -0.027(4) -0.015(3) 0.015(3)
C25 0.024(3) 0.076(4) 0.131(6) -0.024(4) 0.006(3) -0.005(3)
C26 0.032(2) 0.046(3) 0.068(3) -0.016(2) 0.002(2) -0.004(2)
C31A 0.028(2) 0.025(2) 0.024(2) 0.0003(17) 0.0011(17) 0.0000(17)
C32A 0.031(4) 0.021(4) 0.031(4) 0.003(3) 0.001(4) 0.003(3)
C33A 0.029(5) 0.031(5) 0.036(5) 0.000(4) 0.003(4) -0.010(4)
C34A 0.037(6) 0.040(8) 0.044(7) 0.000(6) 0.006(6) -0.013(5)
C35A 0.042(5) 0.021(4) 0.050(6) 0.000(4) 0.010(4) 0.006(4)
C36A 0.030(5) 0.032(5) 0.041(5) 0.001(4) -0.008(4) -0.007(4)
C31B 0.028(2) 0.025(2) 0.024(2) 0.0003(17) 0.0011(17) 0.0000(17)
C32B 0.039(5) 0.028(5) 0.044(5) -0.008(4) 0.007(4) -0.005(4)
C33B 0.038(6) 0.048(6) 0.046(6) -0.002(5) 0.008(5) -0.015(5)
C34B 0.048(6) 0.022(6) 0.044(7) -0.001(5) -0.011(6) -0.013(5)
C35B 0.040(5) 0.028(5) 0.062(6) -0.015(4) 0.002(5) -0.003(4)
C36B 0.037(5) 0.038(5) 0.034(5) -0.007(4) -0.008(4) -0.013(4)
C41 0.041(2) 0.025(2) 0.038(2) -0.0061(18) 0.0079(19) -0.0053(18)
C42 0.046(3) 0.034(2) 0.044(3) -0.004(2) 0.013(2) -0.001(2)
C43 0.052(3) 0.045(3) 0.063(3) -0.011(3) 0.031(3) -0.003(2)
C44 0.079(4) 0.063(4) 0.045(3) -0.003(3) 0.031(3) -0.007(3)
C45 0.085(4) 0.063(4) 0.039(3) 0.014(3) 0.016(3) -0.004(3)
C46 0.055(3) 0.045(3) 0.042(3) 0.008(2) 0.013(2) 0.005(2)
C51 0.037(2) 0.051(3) 0.033(2) 0.003(2) 0.0079(19) -0.008(2)
C52 0.055(3) 0.048(3) 0.036(3) 0.006(2) 0.007(2) -0.005(2)
C53 0.064(4) 0.060(4) 0.066(4) 0.022(3) 0.018(3) -0.010(3)
C54 0.063(4) 0.106(5) 0.048(3) 0.032(3) 0.013(3) -0.016(4)
C55 0.098(5) 0.104(5) 0.037(3) 0.005(3) 0.019(3) -0.037(4)
C56 0.074(4) 0.073(4) 0.036(3) -0.005(3) 0.014(3) -0.028(3)
C61 0.028(2) 0.036(2) 0.041(2) -0.014(2) 0.0053(18) -0.0021(19)
C62 0.038(3) 0.039(3) 0.066(3) -0.008(2) -0.001(2) -0.003(2)
C63 0.047(3) 0.047(3) 0.128(6) -0.016(3) 0.008(3) 0.011(3)
C64 0.042(4) 0.078(5) 0.210(9) -0.016(5) 0.038(5) 0.019(3)
C65 0.037(3) 0.071(5) 0.184(8) 0.001(5) 0.034(4) -0.006(3)
C66 0.034(3) 0.042(3) 0.119(5) -0.001(3) 0.018(3) -0.002(2)
C71A 0.033(2) 0.027(2) 0.023(2) -0.0041(17) 0.0008(17) -0.0039(17)
C72A 0.039(5) 0.033(5) 0.043(5) -0.005(4) -0.002(5) -0.002(4)
C73A 0.049(6) 0.043(6) 0.038(6) -0.003(5) -0.007(5) -0.025(5)
C74A 0.11(2) 0.035(14) 0.054(11) -0.002(9) 0.014(11) -0.007(13)
C75A 0.049(6) 0.017(4) 0.076(8) 0.002(5) 0.028(6) 0.001(4)
C76A 0.032(5) 0.023(4) 0.051(6) 0.000(4) 0.009(5) -0.002(4)
C71B 0.033(2) 0.027(2) 0.023(2) -0.0041(17) 0.0008(17) -0.0039(17)
C72B 0.037(5) 0.037(5) 0.039(5) -0.008(5) -0.001(5) -0.003(4)
C73B 0.044(6) 0.043(6) 0.046(6) -0.018(5) -0.002(5) 0.001(4)
C74B 0.034(9) 0.038(12) 0.020(6) -0.009(6) -0.002(6) -0.025(8)
C75B 0.060(7) 0.043(6) 0.041(6) 0.000(5) 0.010(5) -0.019(5)
C76B 0.033(5) 0.026(4) 0.038(5) -0.007(4) 0.002(4) -0.009(4)
C81 0.047(3) 0.030(2) 0.038(3) 0.0003(19) -0.011(2) -0.009(2)
C82 0.060(3) 0.048(3) 0.057(3) -0.004(2) -0.024(3) 0.006(3)
C83 0.092(5) 0.080(5) 0.080(5) -0.005(4) -0.055(4) 0.022(4)
C84 0.125(6) 0.086(5) 0.050(4) 0.010(3) -0.048(4) 0.007(4)
C85 0.114(6) 0.075(4) 0.040(3) 0.010(3) -0.016(3) -0.013(4)
C86 0.070(3) 0.052(3) 0.032(3) 0.002(2) -0.003(2) -0.008(3)
C91 0.035(2) 0.031(2) 0.028(2) -0.0072(17) 0.0044(18) 0.0051(18)
C92 0.052(3) 0.050(3) 0.104(5) -0.028(3) -0.002(3) 0.011(3)
C93 0.062(4) 0.059(4) 0.113(5) -0.022(4) -0.007(4) 0.032(3)
C94 0.098(5) 0.039(3) 0.048(3) 0.000(2) 0.019(3) 0.023(3)
C95 0.112(6) 0.042(4) 0.155(7) -0.053(4) 0.045(5) -0.019(4)
C96 0.061(4) 0.053(4) 0.146(6) -0.051(4) 0.021(4) -0.006(3)
C101 0.040(2) 0.029(2) 0.031(2) 0.0042(18) 0.0068(19) 0.0031(19)
C102 0.051(4) 0.025(3) 0.219(9) -0.003(4) 0.031(4) -0.002(2)
C103 0.087(5) 0.024(3) 0.235(10) 0.002(4) 0.048(6) 0.005(3)
C104 0.081(4) 0.034(3) 0.068(4) 0.011(3) 0.017(3) 0.021(3)
C105 0.056(4) 0.049(3) 0.124(6) 0.004(4) -0.010(3) 0.023(3)
C106 0.057(3) 0.031(3) 0.120(5) 0.010(3) -0.014(3) 0.005(2)

loop_
_atom_type_symbol
_atom_type_description
_atom_type_scat_dispersion_real
_atom_type_scat_dispersion_imag
_atom_type_scat_source
C C 0.0033 0.0016 'International Tables Vol C Tables 4.2.6.8 and 6.1.1.4'
H H 0.0000 0.0000 'International Tables Vol C Tables 4.2.6.8 and 6.1.1.4'
O O 0.0106 0.0060 'International Tables Vol C Tables 4.2.6.8 and 6.1.1.4'
Si Si 0.0817 0.0704 'International Tables Vol C Tables 4.2.6.8 and 6.1.1.4'
P P 0.1023 0.0942 'International Tables Vol C Tables 4.2.6.8 and 6.1.1.4'
Rh Rh -1.1178 0.9187 'International Tables Vol C Tables 4.2.6.8 and 6.1.1.4'
Ir Ir -1.4442 7.9887 'International Tables Vol C Tables 4.2.6.8 and 6.1.1.4'

loop_
_geom_angle_atom_site_label_1
_geom_angle_atom_site_label_2
_geom_angle_atom_site_label_3
_geom_angle
_geom_angle_site_symmetry_1
_geom_angle_site_symmetry_3
_geom_angle_publ_flag
C1 Ir1A P2 102.09(14) . . ?
C1 Ir1A P4 101.89(14) . . ?
P2 Ir1A P4 102.28(4) . . ?
C1 Ir1A Si1 107.90(14) . . ?
P2 Ir1A Si1 84.57(4) . . ?
P4 Ir1A Si1 147.31(4) . . ?
C1 Ir1A Si2 108.49(14) . . ?
P2 Ir1A Si2 146.90(4) . . ?
P4 Ir1A Si2 83.77(4) . . ?
Si1 Ir1A Si2 74.37(4) . . ?
C1 Ir1A Rh1A 154.34(13) . . ?
P2 Ir1A Rh1A 93.70(3) . . ?
P4 Ir1A Rh1A 94.23(3) . . ?
Si1 Ir1A Rh1A 53.19(3) . . ?
Si2 Ir1A Rh1A 53.23(3) . . ?
C2 Rh1A P1 105.50(14) . . ?
C2 Rh1A P3 106.34(14) . . ?
P1 Rh1A P3 102.43(4) . . ?
C2 Rh1A Si1 102.91(14) . . ?
P1 Rh1A Si1 83.86(4) . . ?
P3 Rh1A Si1 147.02(4) . . ?
C2 Rh1A Si2 102.89(14) . . ?
P1 Rh1A Si2 147.54(4) . . ?
P3 Rh1A Si2 84.15(4) . . ?
Si1 Rh1A Si2 74.71(4) . . ?
C2 Rh1A Ir1A 147.88(14) . . ?
P1 Rh1A Ir1A 94.12(3) . . ?
P3 Rh1A Ir1A 93.58(3) . . ?
Si1 Rh1A Ir1A 53.49(3) . . ?
Si2 Rh1A Ir1A 53.52(3) . . ?
C21 P1 C11 96.81(18) . . ?
C21 P1 C3 102.48(19) . . ?
C11 P1 C3 105.66(19) . . ?
C21 P1 Rh1A 119.67(15) . . ?
C11 P1 Rh1A 117.24(14) . . ?
C3 P1 Rh1A 112.68(13) . . ?
C3 P2 C41 106.13(19) . . ?
C3 P2 C31A 103.1(2) . . ?
C41 P2 C31A 96.2(2) . . ?
C3 P2 C31B 99.6(2) . . ?
C41 P2 C31B 95.3(2) . . ?
C3 P2 Ir1A 113.48(13) . . ?
C41 P2 Ir1A 117.57(14) . . ?
C31A P2 Ir1A 117.98(18) . . ?
C31B P2 Ir1A 121.76(19) . . ?
C51 P3 C61 98.0(2) . . ?
C51 P3 C4 105.4(2) . . ?
C61 P3 C4 100.65(18) . . ?
C51 P3 Rh1A 117.18(15) . . ?
C61 P3 Rh1A 120.84(14) . . ?
C4 P3 Rh1A 112.31(13) . . ?
C4 P4 C81 106.9(2) . . ?
C4 P4 C71A 102.5(2) . . ?
C81 P4 C71A 93.2(2) . . ?
C4 P4 C71B 101.6(2) . . ?
C81 P4 C71B 96.6(2) . . ?
C4 P4 Ir1A 112.13(13) . . ?
C81 P4 Ir1A 118.10(15) . . ?
C71A P4 Ir1A 121.4(2) . . ?
C71B P4 Ir1A 119.26(19) . . ?
C91 Si1 Rh1A 124.37(14) . . ?
C91 Si1 Ir1A 127.64(13) . . ?
Rh1A Si1 Ir1A 73.31(3) . . ?
C101 Si2 Rh1A 125.87(14) . . ?
C101 Si2 Ir1A 127.22(13) . . ?
Rh1A Si2 Ir1A 73.24(3) . . ?
O1 C1 Ir1A 176.6(4) . . ?
O2 C2 Rh1A 177.0(4) . . ?
P2 C3 P1 117.0(2) . . ?
P4 C4 P3 117.3(2) . . ?
C16 C11 C12 117.0(4) . . ?
C16 C11 P1 123.8(3) . . ?
C12 C11 P1 119.1(3) . . ?
C13 C12 C11 121.5(5) . . ?
C14 C13 C12 120.5(5) . . ?
C13 C14 C15 119.1(5) . . ?
C14 C15 C16 120.8(5) . . ?
C11 C16 C15 121.1(5) . . ?
C26 C21 C22 118.9(4) . . ?
C26 C21 P1 116.8(3) . . ?
C22 C21 P1 124.1(3) . . ?
C23 C22 C21 120.4(5) . . ?
C24 C23 C22 119.7(5) . . ?
C25 C24 C23 120.8(5) . . ?
C24 C25 C26 120.1(5) . . ?
C21 C26 C25 120.0(5) . . ?
C32A C31A C36A 120.0 . . ?
C32A C31A P2 117.5(3) . . ?
C36A C31A P2 121.8(3) . . ?
C33A C32A C31A 120.0 . . ?
C32A C33A C34A 120.0 . . ?
C33A C34A C35A 120.0 . . ?
C34A C35A C36A 120.0 . . ?
C35A C36A C31A 120.0 . . ?
C32B C31B C36B 120.0 . . ?
C32B C31B P2 118.5(3) . . ?
C36B C31B P2 121.4(3) . . ?
C33B C32B C31B 120.0 . . ?
C32B C33B C34B 120.0 . . ?
C35B C34B C33B 120.0 . . ?
C34B C35B C36B 120.0 . . ?
C35B C36B C31B 120.0 . . ?
C42 C41 C46 118.0(4) . . ?
C42 C41 P2 120.0(3) . . ?
C46 C41 P2 121.4(3) . . ?
C43 C42 C41 121.3(5) . . ?
C42 C43 C44 120.1(5) . . ?
C45 C44 C43 119.8(5) . . ?
C44 C45 C46 120.3(5) . . ?
C45 C46 C41 120.5(5) . . ?
C56 C51 C52 118.2(4) . . ?
C56 C51 P3 121.9(4) . . ?
C52 C51 P3 119.7(3) . . ?
C51 C52 C53 121.2(5) . . ?
C54 C53 C52 119.4(5) . . ?
C55 C54 C53 120.0(5) . . ?
C54 C55 C56 120.6(5) . . ?
C51 C56 C55 120.7(5) . . ?
C62 C61 C66 118.1(4) . . ?
C62 C61 P3 123.1(3) . . ?
C66 C61 P3 118.6(3) . . ?
C63 C62 C61 120.6(5) . . ?
C64 C63 C62 119.9(6) . . ?
C63 C64 C65 120.9(5) . . ?
C64 C65 C66 119.3(5) . . ?
C65 C66 C61 121.2(5) . . ?
C72A C71A C76A 120.0 . . ?
C72A C71A P4 117.7(3) . . ?
C76A C71A P4 122.2(3) . . ?
C73A C72A C71A 120.0 . . ?
C74A C73A C72A 120.0 . . ?
C73A C74A C75A 120.0 . . ?
C74A C75A C76A 120.0 . . ?
C75A C76A C71A 120.0 . . ?
C72B C71B C76B 120.0 . . ?
C72B C71B P4 122.3(3) . . ?
C76B C71B P4 116.8(3) . . ?
C73B C72B C71B 120.0 . . ?
C72B C73B C74B 120.0 . . ?
C75B C74B C73B 120.0 . . ?
C74B C75B C76B 120.0 . . ?
C75B C76B C71B 120.0 . . ?
C82 C81 C86 119.0(4) . . ?
C82 C81 P4 119.6(4) . . ?
C86 C81 P4 120.9(4) . . ?
C81 C82 C83 120.1(6) . . ?
C84 C83 C82 120.0(6) . . ?
C83 C84 C85 120.6(6) . . ?
C84 C85 C86 120.4(6) . . ?
C85 C86 C81 119.8(6) . . ?
C92 C91 C96 116.0(4) . . ?
C92 C91 Si1 123.5(3) . . ?
C96 C91 Si1 120.3(4) . . ?
C91 C92 C93 123.6(5) . . ?
C94 C93 C92 120.3(6) . . ?
C93 C94 C95 119.4(5) . . ?
C94 C95 C96 119.4(6) . . ?
C91 C96 C95 121.1(6) . . ?
C102 C101 C106 115.6(4) . . ?
C102 C101 Si2 123.6(4) . . ?
C106 C101 Si2 120.8(3) . . ?
C101 C102 C103 121.6(6) . . ?
C104 C103 C102 121.0(6) . . ?
C105 C104 C103 118.2(5) . . ?
C104 C105 C106 120.8(5) . . ?
C101 C106 C105 122.7(5) . . ?

loop_
_geom_bond_atom_site_label_1
_geom_bond_atom_site_label_2
_geom_bond_distance
_geom_bond_site_symmetry_2
_geom_bond_publ_flag
Ir1A C1 1.861(4) . ?
Ir1A P2 2.3431(10) . ?
Ir1A P4 2.3495(10) . ?
Ir1A Si1 2.3670(11) . ?
Ir1A Si2 2.3688(11) . ?
Ir1A Rh1A 2.8207(3) . ?
Rh1A C2 1.864(4) . ?
Rh1A P1 2.3462(10) . ?
Rh1A P3 2.3555(10) . ?
Rh1A Si1 2.3577(11) . ?
Rh1A Si2 2.3599(11) . ?
P1 C21 1.832(4) . ?
P1 C11 1.838(4) . ?
P1 C3 1.843(4) . ?
P2 C3 1.841(4) . ?
P2 C41 1.848(4) . ?
P2 C31A 1.857(4) . ?
P2 C31B 1.861(4) . ?
P3 C51 1.834(4) . ?
P3 C61 1.837(4) . ?
P3 C4 1.854(4) . ?
P4 C4 1.824(4) . ?
P4 C81 1.836(4) . ?
P4 C71A 1.842(4) . ?
P4 C71B 1.865(4) . ?
Si1 C91 1.885(4) . ?
Si2 C101 1.890(4) . ?
O1 C1 1.135(5) . ?
O2 C2 1.152(5) . ?
C11 C16 1.373(6) . ?
C11 C12 1.387(6) . ?
C12 C13 1.378(6) . ?
C13 C14 1.360(7) . ?
C14 C15 1.362(7) . ?
C15 C16 1.387(7) . ?
C21 C26 1.385(6) . ?
C21 C22 1.390(6) . ?
C22 C23 1.380(6) . ?
C23 C24 1.373(8) . ?
C24 C25 1.358(8) . ?
C25 C26 1.390(6) . ?
C31A C32A 1.3900 . ?
C31A C36A 1.3900 . ?
C32A C33A 1.3900 . ?
C33A C34A 1.3900 . ?
C34A C35A 1.3900 . ?
C35A C36A 1.3900 . ?
C31B C32B 1.3900 . ?
C31B C36B 1.3900 . ?
C32B C33B 1.3900 . ?
C33B C34B 1.3900 . ?
C34B C35B 1.3900 . ?
C35B C36B 1.3900 . ?
C41 C42 1.389(6) . ?
C41 C46 1.395(6) . ?
C42 C43 1.375(6) . ?
C43 C44 1.381(7) . ?
C44 C45 1.374(7) . ?
C45 C46 1.387(6) . ?
C51 C56 1.382(6) . ?
C51 C52 1.387(6) . ?
C52 C53 1.393(6) . ?
C53 C54 1.380(8) . ?
C54 C55 1.366(8) . ?
C55 C56 1.390(7) . ?
C61 C62 1.388(6) . ?
C61 C66 1.392(6) . ?
C62 C63 1.380(6) . ?
C63 C64 1.365(8) . ?
C64 C65 1.372(8) . ?
C65 C66 1.373(7) . ?
C71A C72A 1.3900 . ?
C71A C76A 1.3900 . ?
C72A C73A 1.3900 . ?
C73A C74A 1.3900 . ?
C74A C75A 1.3900 . ?
C75A C76A 1.3900 . ?
C71B C72B 1.3900 . ?
C71B C76B 1.3900 . ?
C72B C73B 1.3900 . ?
C73B C74B 1.3900 . ?
C74B C75B 1.3900 . ?
C75B C76B 1.3900 . ?
C81 C82 1.375(6) . ?
C81 C86 1.389(6) . ?
C82 C83 1.400(7) . ?
C83 C84 1.349(9) . ?
C84 C85 1.362(9) . ?
C85 C86 1.383(7) . ?
C91 C92 1.344(6) . ?
C91 C96 1.370(6) . ?
C92 C93 1.379(7) . ?
C93 C94 1.317(8) . ?
C94 C95 1.369(8) . ?
C95 C96 1.407(7) . ?
C101 C102 1.351(6) . ?
C101 C106 1.352(6) . ?
C102 C103 1.393(7) . ?
C103 C104 1.338(8) . ?
C104 C105 1.329(7) . ?
C105 C106 1.381(7) . ?

loop_
_geom_torsion_atom_site_label_1
_geom_torsion_atom_site_label_2
_geom_torsion_atom_site_label_3
_geom_torsion_atom_site_label_4
_geom_torsion
_geom_torsion_site_symmetry_1
_geom_torsion_site_symmetry_2
_geom_torsion_site_symmetry_3
_geom_torsion_site_symmetry_4
_geom_torsion_publ_flag
C1 Ir1A Rh1A C2 -1.1(4) . . . . ?
P2 Ir1A Rh1A C2 -129.4(3) . . . . ?
P4 Ir1A Rh1A C2 128.0(3) . . . . ?
Si1 Ir1A Rh1A C2 -49.0(3) . . . . ?
Si2 Ir1A Rh1A C2 49.0(3) . . . . ?
C1 Ir1A Rh1A P1 127.1(3) . . . . ?
P2 Ir1A Rh1A P1 -1.16(4) . . . . ?
P4 Ir1A Rh1A P1 -103.79(4) . . . . ?
Si1 Ir1A Rh1A P1 79.23(4) . . . . ?
Si2 Ir1A Rh1A P1 177.23(4) . . . . ?
C1 Ir1A Rh1A P3 -130.2(3) . . . . ?
P2 Ir1A Rh1A P3 101.59(4) . . . . ?
P4 Ir1A Rh1A P3 -1.04(4) . . . . ?
Si1 Ir1A Rh1A P3 -178.02(4) . . . . ?
Si2 Ir1A Rh1A P3 -80.02(4) . . . . ?
C1 Ir1A Rh1A Si1 47.9(3) . . . . ?
P2 Ir1A Rh1A Si1 -80.40(4) . . . . ?
P4 Ir1A Rh1A Si1 176.98(4) . . . . ?
Si2 Ir1A Rh1A Si1 97.99(5) . . . . ?
C1 Ir1A Rh1A Si2 -50.1(3) . . . . ?
P2 Ir1A Rh1A Si2 -178.39(4) . . . . ?
P4 Ir1A Rh1A Si2 78.98(4) . . . . ?
Si1 Ir1A Rh1A Si2 -97.99(5) . . . . ?
C2 Rh1A P1 C21 -67.4(2) . . . . ?
P3 Rh1A P1 C21 43.68(15) . . . . ?
Si1 Rh1A P1 C21 -169.16(15) . . . . ?
Si2 Rh1A P1 C21 142.42(15) . . . . ?
Ir1A Rh1A P1 C21 138.26(15) . . . . ?
C2 Rh1A P1 C11 49.1(2) . . . . ?
P3 Rh1A P1 C11 160.21(15) . . . . ?
Si1 Rh1A P1 C11 -52.63(15) . . . . ?
Si2 Rh1A P1 C11 -101.05(16) . . . . ?
Ir1A Rh1A P1 C11 -105.21(15) . . . . ?
C2 Rh1A P1 C3 172.1(2) . . . . ?
P3 Rh1A P1 C3 -76.83(14) . . . . ?
Si1 Rh1A P1 C3 70.33(14) . . . . ?
Si2 Rh1A P1 C3 21.91(17) . . . . ?
Ir1A Rh1A P1 C3 17.75(14) . . . . ?
C1 Ir1A P2 C3 -175.2(2) . . . . ?
P4 Ir1A P2 C3 79.55(14) . . . . ?
Si1 Ir1A P2 C3 -68.06(14) . . . . ?
Si2 Ir1A P2 C3 -17.95(16) . . . . ?
Rh1A Ir1A P2 C3 -15.60(14) . . . . ?
C1 Ir1A P2 C41 -50.6(2) . . . . ?
P4 Ir1A P2 C41 -155.81(15) . . . . ?
Si1 Ir1A P2 C41 56.58(15) . . . . ?
Si2 Ir1A P2 C41 106.69(16) . . . . ?
Rh1A Ir1A P2 C41 109.05(15) . . . . ?
C1 Ir1A P2 C31A 64.0(3) . . . . ?
P4 Ir1A P2 C31A -41.2(2) . . . . ?
Si1 Ir1A P2 C31A 171.2(2) . . . . ?
Si2 Ir1A P2 C31A -138.7(2) . . . . ?
Rh1A Ir1A P2 C31A -136.4(2) . . . . ?
C1 Ir1A P2 C31B 65.8(2) . . . . ?
P4 Ir1A P2 C31B -39.4(2) . . . . ?
Si1 Ir1A P2 C31B 173.0(2) . . . . ?
Si2 Ir1A P2 C31B -136.9(2) . . . . ?
Rh1A Ir1A P2 C31B -134.5(2) . . . . ?
C2 Rh1A P3 C51 -48.9(2) . . . . ?
P1 Rh1A P3 C51 -159.34(16) . . . . ?
Si1 Rh1A P3 C51 102.71(17) . . . . ?
Si2 Rh1A P3 C51 52.89(16) . . . . ?
Ir1A Rh1A P3 C51 105.64(16) . . . . ?
C2 Rh1A P3 C61 70.4(2) . . . . ?
P1 Rh1A P3 C61 -40.05(17) . . . . ?
Si1 Rh1A P3 C61 -138.00(17) . . . . ?
Si2 Rh1A P3 C61 172.17(17) . . . . ?
Ir1A Rh1A P3 C61 -135.07(16) . . . . ?
C2 Rh1A P3 C4 -171.0(2) . . . . ?
P1 Rh1A P3 C4 78.48(15) . . . . ?
Si1 Rh1A P3 C4 -19.46(17) . . . . ?
Si2 Rh1A P3 C4 -69.29(15) . . . . ?
Ir1A Rh1A P3 C4 -16.53(15) . . . . ?
C1 Ir1A P4 C4 178.7(2) . . . . ?
P2 Ir1A P4 C4 -75.90(16) . . . . ?
Si1 Ir1A P4 C4 23.30(18) . . . . ?
Si2 Ir1A P4 C4 71.10(16) . . . . ?
Rh1A Ir1A P4 C4 18.82(15) . . . . ?
C1 Ir1A P4 C81 53.8(2) . . . . ?
P2 Ir1A P4 C81 159.18(16) . . . . ?
Si1 Ir1A P4 C81 -101.62(17) . . . . ?
Si2 Ir1A P4 C81 -53.82(16) . . . . ?
Rh1A Ir1A P4 C81 -106.10(16) . . . . ?
C1 Ir1A P4 C71A -59.8(3) . . . . ?
P2 Ir1A P4 C71A 45.6(2) . . . . ?
Si1 Ir1A P4 C71A 144.8(2) . . . . ?
Si2 Ir1A P4 C71A -167.5(2) . . . . ?
Rh1A Ir1A P4 C71A 140.3(2) . . . . ?
C1 Ir1A P4 C71B -62.8(3) . . . . ?
P2 Ir1A P4 C71B 42.6(2) . . . . ?
Si1 Ir1A P4 C71B 141.8(2) . . . . ?
Si2 Ir1A P4 C71B -170.4(2) . . . . ?
Rh1A Ir1A P4 C71B 137.3(2) . . . . ?
C2 Rh1A Si1 C91 31.1(2) . . . . ?
P1 Rh1A Si1 C91 135.67(16) . . . . ?
P3 Rh1A Si1 C91 -120.93(16) . . . . ?
Si2 Rh1A Si1 C91 -68.93(16) . . . . ?
Ir1A Rh1A Si1 C91 -124.57(16) . . . . ?
C2 Rh1A Si1 Ir1A 155.70(14) . . . . ?
P1 Rh1A Si1 Ir1A -99.76(3) . . . . ?
P3 Rh1A Si1 Ir1A 3.64(8) . . . . ?
Si2 Rh1A Si1 Ir1A 55.64(3) . . . . ?
C1 Ir1A Si1 C91 -39.4(2) . . . . ?
P2 Ir1A Si1 C91 -140.39(17) . . . . ?
P4 Ir1A Si1 C91 115.28(17) . . . . ?
Si2 Ir1A Si1 C91 65.40(17) . . . . ?
Rh1A Ir1A Si1 C91 120.87(17) . . . . ?
C1 Ir1A Si1 Rh1A -160.28(15) . . . . ?
P2 Ir1A Si1 Rh1A 98.74(3) . . . . ?
P4 Ir1A Si1 Rh1A -5.59(8) . . . . ?
Si2 Ir1A Si1 Rh1A -55.46(3) . . . . ?
C2 Rh1A Si2 C101 -31.5(2) . . . . ?
P1 Rh1A Si2 C101 119.02(17) . . . . ?
P3 Rh1A Si2 C101 -136.98(17) . . . . ?
Si1 Rh1A Si2 C101 68.57(16) . . . . ?
Ir1A Rh1A Si2 C101 124.18(17) . . . . ?
C2 Rh1A Si2 Ir1A -155.69(14) . . . . ?
P1 Rh1A Si2 Ir1A -5.15(8) . . . . ?
P3 Rh1A Si2 Ir1A 98.85(3) . . . . ?
Si1 Rh1A Si2 Ir1A -55.61(3) . . . . ?
C1 Ir1A Si2 C101 36.8(2) . . . . ?
P2 Ir1A Si2 C101 -119.73(17) . . . . ?
P4 Ir1A Si2 C101 137.30(17) . . . . ?
Si1 Ir1A Si2 C101 -67.25(17) . . . . ?
Rh1A Ir1A Si2 C101 -122.67(17) . . . . ?
C1 Ir1A Si2 Rh1A 159.48(15) . . . . ?
P2 Ir1A Si2 Rh1A 2.94(8) . . . . ?
P4 Ir1A Si2 Rh1A -100.03(3) . . . . ?
Si1 Ir1A Si2 Rh1A 55.42(3) . . . . ?
P2 Ir1A C1 O1 -53(8) . . . . ?
P4 Ir1A C1 O1 53(8) . . . . ?
Si1 Ir1A C1 O1 -141(8) . . . . ?
Si2 Ir1A C1 O1 140(8) . . . . ?
Rh1A Ir1A C1 O1 -179(100) . . . . ?
P1 Rh1A C2 O2 -126(8) . . . . ?
P3 Rh1A C2 O2 126(8) . . . . ?
Si1 Rh1A C2 O2 -39(8) . . . . ?
Si2 Rh1A C2 O2 38(8) . . . . ?
Ir1A Rh1A C2 O2 0(8) . . . . ?
C41 P2 C3 P1 -97.9(2) . . . . ?
C31A P2 C3 P1 161.5(3) . . . . ?
C31B P2 C3 P1 163.7(3) . . . . ?
Ir1A P2 C3 P1 32.7(3) . . . . ?
C21 P1 C3 P2 -163.6(2) . . . . ?
C11 P1 C3 P2 95.6(2) . . . . ?
Rh1A P1 C3 P2 -33.7(3) . . . . ?
C81 P4 C4 P3 94.8(3) . . . . ?
C71A P4 C4 P3 -167.9(3) . . . . ?
C71B P4 C4 P3 -164.6(3) . . . . ?
Ir1A P4 C4 P3 -36.1(3) . . . . ?
C51 P3 C4 P4 -93.5(3) . . . . ?
C61 P3 C4 P4 165.0(2) . . . . ?
Rh1A P3 C4 P4 35.1(3) . . . . ?
C21 P1 C11 C16 -91.4(4) . . . . ?
C3 P1 C11 C16 13.7(5) . . . . ?
Rh1A P1 C11 C16 140.1(4) . . . . ?
C21 P1 C11 C12 86.4(4) . . . . ?
C3 P1 C11 C12 -168.6(3) . . . . ?
Rh1A P1 C11 C12 -42.1(4) . . . . ?
C16 C11 C12 C13 0.5(7) . . . . ?
P1 C11 C12 C13 -177.4(4) . . . . ?
C11 C12 C13 C14 -2.0(8) . . . . ?
C12 C13 C14 C15 1.5(8) . . . . ?
C13 C14 C15 C16 0.6(10) . . . . ?
C12 C11 C16 C15 1.5(8) . . . . ?
P1 C11 C16 C15 179.3(5) . . . . ?
C14 C15 C16 C11 -2.1(10) . . . . ?
C11 P1 C21 C26 -86.9(4) . . . . ?
C3 P1 C21 C26 165.4(3) . . . . ?
Rh1A P1 C21 C26 39.9(4) . . . . ?
C11 P1 C21 C22 88.4(4) . . . . ?
C3 P1 C21 C22 -19.3(4) . . . . ?
Rh1A P1 C21 C22 -144.8(3) . . . . ?
C26 C21 C22 C23 -0.4(7) . . . . ?
P1 C21 C22 C23 -175.6(4) . . . . ?
C21 C22 C23 C24 1.7(8) . . . . ?
C22 C23 C24 C25 -1.0(10) . . . . ?
C23 C24 C25 C26 -1.0(10) . . . . ?
C22 C21 C26 C25 -1.6(7) . . . . ?
P1 C21 C26 C25 173.9(4) . . . . ?
C24 C25 C26 C21 2.3(9) . . . . ?
C3 P2 C31A C32A -169.7(3) . . . . ?
C41 P2 C31A C32A 82.1(3) . . . . ?
Ir1A P2 C31A C32A -43.8(4) . . . . ?
C3 P2 C31A C36A 19.4(4) . . . . ?
C41 P2 C31A C36A -88.9(3) . . . . ?
Ir1A P2 C31A C36A 145.3(3) . . . . ?
C36A C31A C32A C33A 0.0 . . . . ?
P2 C31A C32A C33A -171.1(5) . . . . ?
C31A C32A C33A C34A 0.0 . . . . ?
C32A C33A C34A C35A 0.0 . . . . ?
C33A C34A C35A C36A 0.0 . . . . ?
C34A C35A C36A C31A 0.0 . . . . ?
C32A C31A C36A C35A 0.0 . . . . ?
P2 C31A C36A C35A 170.7(5) . . . . ?
C3 P2 C31B C32B 142.5(3) . . . . ?
C41 P2 C31B C32B 35.1(3) . . . . ?
Ir1A P2 C31B C32B -92.0(3) . . . . ?
C3 P2 C31B C36B -42.0(4) . . . . ?
C41 P2 C31B C36B -149.4(3) . . . . ?
Ir1A P2 C31B C36B 83.5(4) . . . . ?
C36B C31B C32B C33B 0.0 . . . . ?
P2 C31B C32B C33B 175.5(4) . . . . ?
C31B C32B C33B C34B 0.0 . . . . ?
C32B C33B C34B C35B 0.0 . . . . ?
C33B C34B C35B C36B 0.0 . . . . ?
C34B C35B C36B C31B 0.0 . . . . ?
C32B C31B C36B C35B 0.0 . . . . ?
P2 C31B C36B C35B -175.4(5) . . . . ?
C3 P2 C41 C42 149.1(3) . . . . ?
C31A P2 C41 C42 -105.3(4) . . . . ?
C31B P2 C41 C42 -109.3(4) . . . . ?
Ir1A P2 C41 C42 20.8(4) . . . . ?
C3 P2 C41 C46 -39.3(4) . . . . ?
C31A P2 C41 C46 66.4(4) . . . . ?
C31B P2 C41 C46 62.4(4) . . . . ?
Ir1A P2 C41 C46 -167.5(3) . . . . ?
C46 C41 C42 C43 1.2(6) . . . . ?
P2 C41 C42 C43 173.2(3) . . . . ?
C41 C42 C43 C44 -1.2(7) . . . . ?
C42 C43 C44 C45 1.2(8) . . . . ?
C43 C44 C45 C46 -1.2(8) . . . . ?
C44 C45 C46 C41 1.2(8) . . . . ?
C42 C41 C46 C45 -1.2(7) . . . . ?
P2 C41 C46 C45 -173.0(4) . . . . ?
C61 P3 C51 C56 70.4(4) . . . . ?
C4 P3 C51 C56 -33.0(4) . . . . ?
Rh1A P3 C51 C56 -158.7(4) . . . . ?
C61 P3 C51 C52 -104.0(4) . . . . ?
C4 P3 C51 C52 152.5(4) . . . . ?
Rh1A P3 C51 C52 26.8(4) . . . . ?
C56 C51 C52 C53 0.1(7) . . . . ?
P3 C51 C52 C53 174.8(4) . . . . ?
C51 C52 C53 C54 0.9(8) . . . . ?
C52 C53 C54 C55 -1.2(9) . . . . ?
C53 C54 C55 C56 0.5(10) . . . . ?
C52 C51 C56 C55 -0.9(8) . . . . ?
P3 C51 C56 C55 -175.4(4) . . . . ?
C54 C55 C56 C51 0.6(9) . . . . ?
C51 P3 C61 C62 -143.0(4) . . . . ?
C4 P3 C61 C62 -35.7(4) . . . . ?
Rh1A P3 C61 C62 88.6(4) . . . . ?
C51 P3 C61 C66 42.0(4) . . . . ?
C4 P3 C61 C66 149.4(4) . . . . ?
Rh1A P3 C61 C66 -86.4(4) . . . . ?
C66 C61 C62 C63 -3.0(7) . . . . ?
P3 C61 C62 C63 -178.0(4) . . . . ?
C61 C62 C63 C64 1.4(9) . . . . ?
C62 C63 C64 C65 1.7(12) . . . . ?
C63 C64 C65 C66 -3.2(13) . . . . ?
C64 C65 C66 C61 1.6(11) . . . . ?
C62 C61 C66 C65 1.5(8) . . . . ?
P3 C61 C66 C65 176.7(5) . . . . ?
C4 P4 C71A C72A -150.2(3) . . . . ?
C81 P4 C71A C72A -42.1(4) . . . . ?
Ir1A P4 C71A C72A 83.9(3) . . . . ?
C4 P4 C71A C76A 32.3(4) . . . . ?
C81 P4 C71A C76A 140.3(4) . . . . ?
Ir1A P4 C71A C76A -93.7(4) . . . . ?
C76A C71A C72A C73A 0.0 . . . . ?
P4 C71A C72A C73A -177.6(5) . . . . ?
C71A C72A C73A C74A 0.0 . . . . ?
C72A C73A C74A C75A 0.0 . . . . ?
C73A C74A C75A C76A 0.0 . . . . ?
C74A C75A C76A C71A 0.0 . . . . ?
C72A C71A C76A C75A 0.0 . . . . ?
P4 C71A C76A C75A 177.5(5) . . . . ?
C4 P4 C71B C72B -19.0(4) . . . . ?
C81 P4 C71B C72B 89.8(4) . . . . ?
Ir1A P4 C71B C72B -142.8(3) . . . . ?
C4 P4 C71B C76B 171.6(3) . . . . ?
C81 P4 C71B C76B -79.6(3) . . . . ?
Ir1A P4 C71B C76B 47.8(4) . . . . ?
C76B C71B C72B C73B 0.0 . . . . ?
P4 C71B C72B C73B -169.1(5) . . . . ?
C71B C72B C73B C74B 0.0 . . . . ?
C72B C73B C74B C75B 0.0 . . . . ?
C73B C74B C75B C76B 0.0 . . . . ?
C74B C75B C76B C71B 0.0 . . . . ?
C72B C71B C76B C75B 0.0 . . . . ?
P4 C71B C76B C75B 169.7(4) . . . . ?
C4 P4 C81 C82 -152.9(4) . . . . ?
C71A P4 C81 C82 103.1(4) . . . . ?
C71B P4 C81 C82 102.9(4) . . . . ?
Ir1A P4 C81 C82 -25.4(4) . . . . ?
C4 P4 C81 C86 35.4(4) . . . . ?
C71A P4 C81 C86 -68.7(4) . . . . ?
C71B P4 C81 C86 -68.9(4) . . . . ?
Ir1A P4 C81 C86 162.9(3) . . . . ?
C86 C81 C82 C83 2.7(8) . . . . ?
P4 C81 C82 C83 -169.2(4) . . . . ?
C81 C82 C83 C84 -1.3(10) . . . . ?
C82 C83 C84 C85 -1.4(11) . . . . ?
C83 C84 C85 C86 2.6(11) . . . . ?
C84 C85 C86 C81 -1.1(9) . . . . ?
C82 C81 C86 C85 -1.5(7) . . . . ?
P4 C81 C86 C85 170.3(4) . . . . ?
Rh1A Si1 C91 C92 127.9(4) . . . . ?
Ir1A Si1 C91 C92 32.8(5) . . . . ?
Rh1A Si1 C91 C96 -56.0(5) . . . . ?
Ir1A Si1 C91 C96 -151.1(4) . . . . ?
C96 C91 C92 C93 1.0(9) . . . . ?
Si1 C91 C92 C93 177.2(5) . . . . ?
C91 C92 C93 C94 2.1(10) . . . . ?
C92 C93 C94 C95 -3.9(10) . . . . ?
C93 C94 C95 C96 2.7(11) . . . . ?
C92 C91 C96 C95 -2.1(9) . . . . ?
Si1 C91 C96 C95 -178.5(5) . . . . ?
C94 C95 C96 C91 0.3(11) . . . . ?
Rh1A Si2 C101 C102 35.8(6) . . . . ?
Ir1A Si2 C101 C102 131.7(5) . . . . ?
Rh1A Si2 C101 C106 -146.1(4) . . . . ?
Ir1A Si2 C101 C106 -50.2(5) . . . . ?
C106 C101 C102 C103 -2.9(10) . . . . ?
Si2 C101 C102 C103 175.3(6) . . . . ?
C101 C102 C103 C104 2.6(13) . . . . ?
C102 C103 C104 C105 -0.9(12) . . . . ?
C103 C104 C105 C106 -0.2(10) . . . . ?
C102 C101 C106 C105 1.8(9) . . . . ?
Si2 C101 C106 C105 -176.5(5) . . . . ?
C104 C105 C106 C101 -0.3(10) . . . . ?

loop_
_platon_squeeze_void_nr
_platon_squeeze_void_average_x
_platon_squeeze_void_average_y
_platon_squeeze_void_average_z
_platon_squeeze_void_volume
_platon_squeeze_void_count_electrons
_platon_squeeze_void_content
1 0.495 -0.071 0.248 281 87 ' '
2 0.505 0.071 0.752 281 87 ' '
3 0.917 0.083 0.150 7 0 ' '
4 0.005 0.429 0.252 281 87 ' '
5 0.995 0.571 0.748 281 87 ' '
6 0.417 0.417 0.650 7 0 ' '
7 0.583 0.583 0.350 7 0 ' '
8 0.083 0.917 0.850 7 0 ' '
